data_7017382
loop_
_publ_author_name
'Hill, Michael S.'
'Kociok-K\"ohn, Gabriele'
'Macdougall, Dugald J.'
'Mahon, Mary F.'
'Weetman, Catherine'

_publ_section_title
;
 Magnesium hydrides and the dearomatisation of pyridine and quinoline
 derivatives.
;
_journal_issue 46
_journal_name_full 'Dalton transactions (Cambridge, England : 2003)'
_journal_page_first 12500
_journal_page_last 12509
_journal_paper_doi 10.1039/c1dt11235j
_journal_volume 40
_journal_year 2011
_chemical_formula_sum 'C41 H56 Mg N4'
_chemical_formula_weight 629.21
_chemical_name_systematic
;
?
;
_space_group_IT_number 15
_symmetry_cell_setting monoclinic
_symmetry_space_group_name_Hall '-C 2yc'
_symmetry_space_group_name_H-M 'C 1 2/c 1'
_atom_sites_solution_hydrogens geom
_atom_sites_solution_primary direct
_atom_sites_solution_secondary difmap
_audit_creation_method SHELXL-97
_cell_angle_alpha 90.00
_cell_angle_beta 105.416(1)
_cell_angle_gamma 90.00
_cell_formula_units_Z 8
_cell_length_a 35.9897(12)
_cell_length_b 15.3126(3)
_cell_length_c 14.6944(5)
_cell_measurement_reflns_used 44826
_cell_measurement_temperature 150(2)
_cell_measurement_theta_max 27.485
_cell_measurement_theta_min 2.910
_cell_volume 7806.7(4)
_computing_cell_refinement 'HKL Scalepack (Otwinowski & Minor 1997)'
_computing_data_collection 'Collect (Bruker AXS BV 1997-2004)'
_computing_data_reduction 'Denzo & Scalepack (Otwinowski, Minor 1997)'
_computing_molecular_graphics 'ORTEX (P.McArdle 1995)'
_computing_publication_material 'SHELXL-97/2 (Sheldrick 1997)'
_computing_structure_refinement 'SHELXL-97/2 (Sheldrick 1997)'
_computing_structure_solution 'SHELXS-97 (Sheldrick 1990)'
_diffrn_ambient_temperature 150(2)
_diffrn_measured_fraction_theta_full 0.990
_diffrn_measured_fraction_theta_max 0.990
_diffrn_measurement_device_type '95mm CCD camera on \k-goniostat'
_diffrn_measurement_method CCD
_diffrn_radiation_monochromator 'horizonally mounted graphite crystal'
_diffrn_radiation_source 'fine-focus sealed tube'
_diffrn_radiation_type MoK\a
_diffrn_radiation_wavelength 0.71073
_diffrn_reflns_av_R_equivalents 0.0882
_diffrn_reflns_av_sigmaI/netI 0.0529
_diffrn_reflns_limit_h_max 42
_diffrn_reflns_limit_h_min -42
_diffrn_reflns_limit_k_max 18
_diffrn_reflns_limit_k_min -18
_diffrn_reflns_limit_l_max 17
_diffrn_reflns_limit_l_min -17
_diffrn_reflns_number 55881
_diffrn_reflns_theta_full 25.02
_diffrn_reflns_theta_max 25.02
_diffrn_reflns_theta_min 4.04
_exptl_absorpt_coefficient_mu 0.077
_exptl_absorpt_correction_T_max 0.986
_exptl_absorpt_correction_T_min 0.936
_exptl_absorpt_correction_type multi-scan
_exptl_absorpt_process_details
;
multi-scan from symmetry-related measurements
Sortav (Blessing 1995)
;
_exptl_crystal_colour yellow
_exptl_crystal_density_diffrn 1.071
_exptl_crystal_density_method 'not measured'
_exptl_crystal_description block
_exptl_crystal_F_000 2736
_exptl_crystal_size_max 0.40
_exptl_crystal_size_mid 0.20
_exptl_crystal_size_min 0.20
_refine_diff_density_max 0.341
_refine_diff_density_min -0.201
_refine_diff_density_rms 0.042
_refine_ls_extinction_method none
_refine_ls_goodness_of_fit_ref 1.043
_refine_ls_hydrogen_treatment constr
_refine_ls_matrix_type full
_refine_ls_number_parameters 427
_refine_ls_number_reflns 6839
_refine_ls_number_restraints 0
_refine_ls_restrained_S_all 1.043
_refine_ls_R_factor_all 0.1199
_refine_ls_R_factor_gt 0.0663
_refine_ls_shift/su_max 0.001
_refine_ls_shift/su_mean 0.000
_refine_ls_structure_factor_coef Fsqd
_refine_ls_weighting_details 'calc w=1/[\s^2^(Fo^2^)+(0.0730P)^2^+12.1547P] where P=(Fo^2^+2Fc^2^)/3'
_refine_ls_weighting_scheme calc
_refine_ls_wR_factor_gt 0.1561
_refine_ls_wR_factor_ref 0.1913
_reflns_number_gt 4207
_reflns_number_total 6839
_reflns_threshold_expression >2sigma(I)
_cod_data_source_file c1dt11235j.txt
_cod_data_source_block 6-h10msh25
_cod_original_sg_symbol_H-M C2/c
_cod_database_code 7017382

loop_
_symmetry_equiv_pos_as_xyz
'x, y, z'
'-x, y, -z+1/2'
'x+1/2, y+1/2, z'
'-x+1/2, y+1/2, -z+1/2'
'-x, -y, -z'
'x, -y, z-1/2'
'-x+1/2, -y+1/2, -z'
'x+1/2, -y+1/2, z-1/2'

loop_
_atom_site_label
_atom_site_type_symbol
_atom_site_fract_x
_atom_site_fract_y
_atom_site_fract_z
_atom_site_U_iso_or_equiv
_atom_site_adp_type
_atom_site_occupancy
_atom_site_symmetry_multiplicity
_atom_site_calc_flag
_atom_site_refinement_flags
Mg1 Mg 0.62931(3) 0.22013(6) 0.50262(7) 0.0447(3) Uani 1 1 d .
N1 N 0.60345(7) 0.29042(14) 0.38421(17) 0.0425(6) Uani 1 1 d .
N2 N 0.58050(7) 0.15045(14) 0.49896(16) 0.0400(6) Uani 1 1 d .
N4 N 0.66910(7) 0.13179(16) 0.46604(18) 0.0501(6) Uani 1 1 d .
C1 C 0.55796(10) 0.3034(2) 0.2254(2) 0.0582(9) Uani 1 1 d .
H1A H 0.5554 0.3663 0.2350 0.087 Uiso 1 1 calc R
H1B H 0.5327 0.2791 0.1932 0.087 Uiso 1 1 calc R
H1 H 0.5759 0.2937 0.1866 0.087 Uiso 1 1 calc R
C2 C 0.57318(8) 0.25872(18) 0.3205(2) 0.0420(7) Uani 1 1 d .
C3 C 0.55240(8) 0.18516(18) 0.3354(2) 0.0422(7) Uani 1 1 d .
H3 H 0.5352 0.1619 0.2801 0.051 Uiso 1 1 calc R
C4 C 0.55301(8) 0.14028(17) 0.4193(2) 0.0390(7) Uani 1 1 d .
C5 C 0.51922(9) 0.0800(2) 0.4158(2) 0.0492(8) Uani 1 1 d .
H5A H 0.5288 0.0212 0.4355 0.074 Uiso 1 1 calc R
H5B H 0.5025 0.0779 0.3512 0.074 Uiso 1 1 calc R
H5C H 0.5045 0.1020 0.4584 0.074 Uiso 1 1 calc R
C6 C 0.61866(9) 0.37464(19) 0.3681(2) 0.0504(8) Uani 1 1 d .
C7 C 0.64636(9) 0.3814(2) 0.3170(3) 0.0570(9) Uani 1 1 d .
C8 C 0.66103(12) 0.4637(2) 0.3068(3) 0.0841(13) Uani 1 1 d .
H8 H 0.6800 0.4694 0.2729 0.101 Uiso 1 1 calc R
C9 C 0.64879(15) 0.5369(3) 0.3444(4) 0.1027(16) Uani 1 1 d .
H9 H 0.6590 0.5926 0.3360 0.123 Uiso 1 1 calc R
C10 C 0.62163(14) 0.5290(2) 0.3942(4) 0.0923(14) Uani 1 1 d .
H10 H 0.6134 0.5799 0.4204 0.111 Uiso 1 1 calc R
C11 C 0.60578(11) 0.4488(2) 0.4073(3) 0.0649(10) Uani 1 1 d .
C12 C 0.66107(9) 0.3028(2) 0.2747(3) 0.0573(9) Uani 1 1 d .
H12 H 0.6452 0.2514 0.2831 0.069 Uiso 1 1 calc R
C13 C 0.70294(11) 0.2833(3) 0.3275(3) 0.0794(12) Uani 1 1 d .
H13A H 0.7195 0.3307 0.3166 0.119 Uiso 1 1 calc R
H13B H 0.7109 0.2282 0.3044 0.119 Uiso 1 1 calc R
H13C H 0.7052 0.2785 0.3952 0.119 Uiso 1 1 calc R
C14 C 0.65736(12) 0.3125(3) 0.1695(3) 0.0785(11) Uani 1 1 d .
H14A H 0.6303 0.3228 0.1359 0.118 Uiso 1 1 calc R
H14B H 0.6663 0.2589 0.1457 0.118 Uiso 1 1 calc R
H14C H 0.6730 0.3619 0.1591 0.118 Uiso 1 1 calc R
C15 C 0.57465(12) 0.4431(2) 0.4597(3) 0.0749(11) Uani 1 1 d .
H15 H 0.5722 0.3803 0.4759 0.090 Uiso 1 1 calc R
C16 C 0.53601(15) 0.4722(5) 0.3972(4) 0.132(2) Uani 1 1 d .
H16A H 0.5370 0.5346 0.3835 0.198 Uiso 1 1 calc R
H16B H 0.5159 0.4616 0.4298 0.198 Uiso 1 1 calc R
H16C H 0.5301 0.4390 0.3381 0.198 Uiso 1 1 calc R
C17 C 0.58387(19) 0.4944(4) 0.5508(4) 0.132(2) Uani 1 1 d .
H17A H 0.6086 0.4748 0.5917 0.198 Uiso 1 1 calc R
H17B H 0.5635 0.4851 0.5829 0.198 Uiso 1 1 calc R
H17C H 0.5854 0.5567 0.5370 0.198 Uiso 1 1 calc R
C18 C 0.57541(8) 0.10927(19) 0.58292(19) 0.0428(7) Uani 1 1 d .
C19 C 0.58644(8) 0.0216(2) 0.6031(2) 0.0459(7) Uani 1 1 d .
C20 C 0.58123(9) -0.0151(2) 0.6857(2) 0.0527(8) Uani 1 1 d .
H20 H 0.5879 -0.0745 0.6997 0.063 Uiso 1 1 calc R
C21 C 0.56656(10) 0.0331(2) 0.7471(2) 0.0597(9) Uani 1 1 d .
H21 H 0.5630 0.0068 0.8027 0.072 Uiso 1 1 calc R
C22 C 0.55700(10) 0.1193(2) 0.7280(2) 0.0596(9) Uani 1 1 d .
H22 H 0.5472 0.1522 0.7713 0.072 Uiso 1 1 calc R
C23 C 0.56139(9) 0.1594(2) 0.6467(2) 0.0510(8) Uani 1 1 d .
C24 C 0.60480(9) -0.03299(19) 0.5402(2) 0.0503(8) Uani 1 1 d .
H24 H 0.6035 0.0018 0.4818 0.060 Uiso 1 1 calc R
C25 C 0.58389(12) -0.1193(2) 0.5096(3) 0.0716(10) Uani 1 1 d .
H25A H 0.5854 -0.1558 0.5652 0.107 Uiso 1 1 calc R
H25B H 0.5960 -0.1498 0.4663 0.107 Uiso 1 1 calc R
H25C H 0.5568 -0.1076 0.4775 0.107 Uiso 1 1 calc R
C26 C 0.64744(10) -0.0498(2) 0.5889(3) 0.0693(10) Uani 1 1 d .
H26A H 0.6607 0.0061 0.6061 0.104 Uiso 1 1 calc R
H26B H 0.6593 -0.0815 0.5458 0.104 Uiso 1 1 calc R
H26C H 0.6496 -0.0847 0.6460 0.104 Uiso 1 1 calc R
C27 C 0.55163(11) 0.2560(2) 0.6287(2) 0.0609(9) Uani 1 1 d .
H27 H 0.5685 0.2788 0.5898 0.073 Uiso 1 1 calc R
C28 C 0.56011(15) 0.3105(3) 0.7186(3) 0.0940(14) Uani 1 1 d .
H28A H 0.5596 0.3726 0.7023 0.141 Uiso 1 1 calc R
H28B H 0.5856 0.2952 0.7590 0.141 Uiso 1 1 calc R
H28C H 0.5406 0.2987 0.7524 0.141 Uiso 1 1 calc R
C29 C 0.51027(14) 0.2691(3) 0.5713(3) 0.0918(14) Uani 1 1 d .
H29A H 0.5070 0.2459 0.5075 0.138 Uiso 1 1 calc R
H29B H 0.5041 0.3316 0.5676 0.138 Uiso 1 1 calc R
H29C H 0.4929 0.2383 0.6017 0.138 Uiso 1 1 calc R
C36 C 0.70587(9) 0.1254(2) 0.5181(3) 0.0588(9) Uani 1 1 d .
H36 H 0.7143 0.1615 0.5723 0.071 Uiso 1 1 calc R
C37 C 0.73193(10) 0.0682(2) 0.4959(3) 0.0688(10) Uani 1 1 d .
H37 H 0.7577 0.0662 0.5344 0.083 Uiso 1 1 calc R
C38 C 0.72081(12) 0.0142(2) 0.4184(3) 0.0669(10) Uani 1 1 d .
C39 C 0.68271(12) 0.0198(2) 0.3655(3) 0.0658(10) Uani 1 1 d .
H39 H 0.6735 -0.0169 0.3121 0.079 Uiso 1 1 calc R
C40 C 0.65840(10) 0.0786(2) 0.3909(2) 0.0552(8) Uani 1 1 d .
H40 H 0.6325 0.0819 0.3532 0.066 Uiso 1 1 calc R
C41 C 0.74893(14) -0.0479(3) 0.3928(4) 0.0986(15) Uani 1 1 d .
H41A H 0.7454 -0.1065 0.4158 0.148 Uiso 1 1 calc R
H41B H 0.7753 -0.0281 0.4218 0.148 Uiso 1 1 calc R
H41C H 0.7444 -0.0494 0.3240 0.148 Uiso 1 1 calc R
N3 N 0.65944(8) 0.27000(18) 0.6254(2) 0.0610(8) Uani 1 1 d .
C30 C 0.66152(11) 0.2291(2) 0.7131(3) 0.0701(10) Uani 1 1 d .
C31 C 0.68821(12) 0.2458(3) 0.7942(3) 0.0760(11) Uani 1 1 d .
H31 H 0.6856 0.2205 0.8512 0.091 Uiso 1 1 calc R
C32 C 0.72067(15) 0.3015(4) 0.7965(3) 0.1040(16) Uani 1 1 d .
C33 C 0.71611(13) 0.3496(3) 0.7112(3) 0.0897(13) Uani 1 1 d .
H33 H 0.7352 0.3909 0.7069 0.108 Uiso 1 1 calc R
C34 C 0.68627(12) 0.3382(3) 0.6387(3) 0.0753(12) Uani 1 1 d .
C35 C 0.7466(2) 0.3256(5) 0.8775(5) 0.174(3) Uani 1 1 d .
H35A H 0.7727 0.3217 0.8692 0.261 Uiso 1 1 calc R
H35B H 0.7445 0.2867 0.9289 0.261 Uiso 1 1 calc R
H35C H 0.7415 0.3858 0.8932 0.261 Uiso 1 1 calc R

loop_
_atom_site_aniso_label
_atom_site_aniso_U_11
_atom_site_aniso_U_22
_atom_site_aniso_U_33
_atom_site_aniso_U_23
_atom_site_aniso_U_13
_atom_site_aniso_U_12
Mg1 0.0404(6) 0.0413(5) 0.0495(6) -0.0003(4) 0.0069(4) -0.0041(4)
N1 0.0393(14) 0.0367(13) 0.0522(15) 0.0024(11) 0.0133(12) -0.0020(10)
N2 0.0422(14) 0.0400(13) 0.0372(13) -0.0027(10) 0.0094(11) -0.0026(10)
N4 0.0434(15) 0.0473(15) 0.0566(16) 0.0035(13) 0.0078(12) -0.0031(12)
C1 0.054(2) 0.061(2) 0.056(2) 0.0168(16) 0.0092(16) 0.0021(16)
C2 0.0411(17) 0.0430(16) 0.0428(17) 0.0021(13) 0.0128(14) 0.0028(13)
C3 0.0404(17) 0.0460(16) 0.0375(16) -0.0048(13) 0.0053(13) -0.0023(13)
C4 0.0403(16) 0.0363(15) 0.0417(17) -0.0050(13) 0.0128(14) -0.0015(12)
C5 0.0461(18) 0.0536(18) 0.0481(18) -0.0007(14) 0.0132(14) -0.0098(14)
C6 0.0511(19) 0.0381(16) 0.060(2) 0.0064(14) 0.0118(16) -0.0042(14)
C7 0.051(2) 0.0444(18) 0.077(2) 0.0062(16) 0.0185(18) -0.0056(15)
C8 0.083(3) 0.055(2) 0.128(4) 0.010(2) 0.054(3) -0.012(2)
C9 0.122(4) 0.046(2) 0.161(5) -0.002(3) 0.075(4) -0.021(2)
C10 0.114(4) 0.040(2) 0.137(4) -0.003(2) 0.058(3) -0.004(2)
C11 0.074(2) 0.0404(18) 0.084(3) 0.0035(17) 0.027(2) -0.0021(16)
C12 0.049(2) 0.055(2) 0.073(2) 0.0107(17) 0.0256(17) -0.0035(15)
C13 0.057(2) 0.078(3) 0.106(3) 0.015(2) 0.027(2) 0.0045(19)
C14 0.079(3) 0.075(3) 0.089(3) 0.004(2) 0.036(2) -0.007(2)
C15 0.098(3) 0.0416(19) 0.099(3) -0.0035(19) 0.049(3) 0.0045(19)
C16 0.092(4) 0.180(6) 0.134(5) -0.017(4) 0.048(4) 0.021(4)
C17 0.151(5) 0.151(5) 0.107(4) -0.036(4) 0.058(4) -0.017(4)
C18 0.0425(17) 0.0491(17) 0.0358(16) -0.0006(13) 0.0088(13) -0.0067(13)
C19 0.0438(17) 0.0512(18) 0.0395(17) 0.0025(14) 0.0053(13) -0.0056(14)
C20 0.056(2) 0.0560(19) 0.0428(18) 0.0070(15) 0.0084(15) -0.0057(15)
C21 0.067(2) 0.072(2) 0.0406(19) 0.0049(17) 0.0148(16) -0.0062(18)
C22 0.065(2) 0.072(2) 0.046(2) -0.0059(17) 0.0207(17) -0.0056(18)
C23 0.054(2) 0.0549(19) 0.0454(19) -0.0049(15) 0.0151(15) -0.0069(15)
C24 0.058(2) 0.0462(18) 0.0477(18) 0.0059(14) 0.0160(15) 0.0009(15)
C25 0.096(3) 0.053(2) 0.070(2) -0.0059(18) 0.030(2) -0.0087(19)
C26 0.067(2) 0.073(2) 0.069(2) 0.0150(19) 0.0188(19) 0.0160(19)
C27 0.076(2) 0.0525(19) 0.063(2) -0.0071(16) 0.0339(19) -0.0005(17)
C28 0.117(4) 0.072(3) 0.098(3) -0.034(2) 0.038(3) -0.007(2)
C29 0.102(4) 0.067(3) 0.099(3) -0.009(2) 0.016(3) 0.020(2)
C36 0.044(2) 0.0539(19) 0.073(2) -0.0033(17) 0.0044(17) -0.0012(15)
C37 0.045(2) 0.057(2) 0.102(3) 0.005(2) 0.015(2) 0.0055(16)
C38 0.073(3) 0.0449(19) 0.092(3) 0.0064(19) 0.038(2) 0.0032(17)
C39 0.083(3) 0.051(2) 0.067(2) -0.0039(17) 0.026(2) -0.0051(19)
C40 0.055(2) 0.055(2) 0.054(2) 0.0024(16) 0.0121(16) -0.0055(16)
C41 0.107(4) 0.059(2) 0.150(4) 0.004(3) 0.070(3) 0.016(2)
N3 0.0553(17) 0.0565(17) 0.0644(19) -0.0086(14) 0.0039(14) -0.0062(13)
C30 0.073(3) 0.072(2) 0.060(2) 0.0003(19) 0.008(2) -0.0034(19)
C31 0.079(3) 0.088(3) 0.052(2) -0.001(2) 0.004(2) -0.004(2)
C32 0.106(4) 0.124(4) 0.074(3) -0.003(3) 0.008(3) -0.049(3)
C33 0.078(3) 0.088(3) 0.102(4) -0.003(3) 0.022(3) -0.025(2)
C34 0.083(3) 0.075(3) 0.064(2) -0.0051(19) 0.012(2) -0.045(2)
C35 0.167(7) 0.192(7) 0.124(5) 0.005(5) -0.031(5) -0.079(6)

loop_
_atom_type_symbol
_atom_type_description
_atom_type_scat_dispersion_real
_atom_type_scat_dispersion_imag
_atom_type_scat_source
C C 0.0033 0.0016 'International Tables Vol C Tables 4.2.6.8 and 6.1.1.4'
H H 0.0000 0.0000 'International Tables Vol C Tables 4.2.6.8 and 6.1.1.4'
N N 0.0061 0.0033 'International Tables Vol C Tables 4.2.6.8 and 6.1.1.4'
Mg Mg 0.0486 0.0363 'International Tables Vol C Tables 4.2.6.8 and 6.1.1.4'

loop_
_geom_angle_atom_site_label_1
_geom_angle_atom_site_label_2
_geom_angle_atom_site_label_3
_geom_angle
N3 Mg1 N2 118.74(12)
N3 Mg1 N1 125.65(11)
N2 Mg1 N1 93.36(10)
N3 Mg1 N4 103.30(12)
N2 Mg1 N4 106.94(10)
N1 Mg1 N4 107.60(10)
C2 N1 C6 119.2(2)
C2 N1 Mg1 120.69(18)
C6 N1 Mg1 120.14(19)
C4 N2 C18 118.0(2)
C4 N2 Mg1 121.28(18)
C18 N2 Mg1 120.69(17)
C40 N4 C36 116.6(3)
C40 N4 Mg1 121.6(2)
C36 N4 Mg1 121.8(2)
C2 C1 H1A 109.5
C2 C1 H1B 109.5
H1A C1 H1B 109.5
C2 C1 H1 109.5
H1A C1 H1 109.5
H1B C1 H1 109.5
N1 C2 C3 123.8(3)
N1 C2 C1 120.8(3)
C3 C2 C1 115.4(3)
C2 C3 C4 130.2(3)
C2 C3 H3 114.9
C4 C3 H3 114.9
N2 C4 C3 123.4(3)
N2 C4 C5 120.4(2)
C3 C4 C5 116.2(3)
C4 C5 H5A 109.5
C4 C5 H5B 109.5
H5A C5 H5B 109.5
C4 C5 H5C 109.5
H5A C5 H5C 109.5
H5B C5 H5C 109.5
C7 C6 C11 121.2(3)
C7 C6 N1 120.5(3)
C11 C6 N1 118.2(3)
C8 C7 C6 118.0(3)
C8 C7 C12 119.5(3)
C6 C7 C12 122.5(3)
C9 C8 C7 121.6(4)
C9 C8 H8 119.2
C7 C8 H8 119.2
C10 C9 C8 119.5(4)
C10 C9 H9 120.2
C8 C9 H9 120.2
C9 C10 C11 121.9(4)
C9 C10 H10 119.0
C11 C10 H10 119.0
C10 C11 C6 117.7(3)
C10 C11 C15 120.4(3)
C6 C11 C15 121.9(3)
C7 C12 C14 113.2(3)
C7 C12 C13 110.7(3)
C14 C12 C13 110.0(3)
C7 C12 H12 107.6
C14 C12 H12 107.6
C13 C12 H12 107.6
C12 C13 H13A 109.5
C12 C13 H13B 109.5
H13A C13 H13B 109.5
C12 C13 H13C 109.5
H13A C13 H13C 109.5
H13B C13 H13C 109.5
C12 C14 H14A 109.5
C12 C14 H14B 109.5
H14A C14 H14B 109.5
C12 C14 H14C 109.5
H14A C14 H14C 109.5
H14B C14 H14C 109.5
C17 C15 C16 109.5(4)
C17 C15 C11 113.6(4)
C16 C15 C11 111.0(4)
C17 C15 H15 107.5
C16 C15 H15 107.5
C11 C15 H15 107.5
C15 C16 H16A 109.5
C15 C16 H16B 109.5
H16A C16 H16B 109.5
C15 C16 H16C 109.5
H16A C16 H16C 109.5
H16B C16 H16C 109.5
C15 C17 H17A 109.5
C15 C17 H17B 109.5
H17A C17 H17B 109.5
C15 C17 H17C 109.5
H17A C17 H17C 109.5
H17B C17 H17C 109.5
C23 C18 C19 120.7(3)
C23 C18 N2 118.8(3)
C19 C18 N2 120.3(3)
C20 C19 C18 118.1(3)
C20 C19 C24 119.2(3)
C18 C19 C24 122.6(3)
C21 C20 C19 121.3(3)
C21 C20 H20 119.4
C19 C20 H20 119.4
C22 C21 C20 120.0(3)
C22 C21 H21 120.0
C20 C21 H21 120.0
C21 C22 C23 121.4(3)
C21 C22 H22 119.3
C23 C22 H22 119.3
C22 C23 C18 118.4(3)
C22 C23 C27 120.3(3)
C18 C23 C27 121.3(3)
C19 C24 C25 113.2(3)
C19 C24 C26 110.5(3)
C25 C24 C26 110.3(3)
C19 C24 H24 107.5
C25 C24 H24 107.5
C26 C24 H24 107.5
C24 C25 H25A 109.5
C24 C25 H25B 109.5
H25A C25 H25B 109.5
C24 C25 H25C 109.5
H25A C25 H25C 109.5
H25B C25 H25C 109.5
C24 C26 H26A 109.5
C24 C26 H26B 109.5
H26A C26 H26B 109.5
C24 C26 H26C 109.5
H26A C26 H26C 109.5
H26B C26 H26C 109.5
C29 C27 C28 110.5(3)
C29 C27 C23 111.8(3)
C28 C27 C23 113.3(3)
C29 C27 H27 106.9
C28 C27 H27 106.9
C23 C27 H27 106.9
C27 C28 H28A 109.5
C27 C28 H28B 109.5
H28A C28 H28B 109.5
C27 C28 H28C 109.5
H28A C28 H28C 109.5
H28B C28 H28C 109.5
C27 C29 H29A 109.5
C27 C29 H29B 109.5
H29A C29 H29B 109.5
C27 C29 H29C 109.5
H29A C29 H29C 109.5
H29B C29 H29C 109.5
N4 C36 C37 122.6(3)
N4 C36 H36 118.7
C37 C36 H36 118.7
C38 C37 C36 120.5(3)
C38 C37 H37 119.7
C36 C37 H37 119.7
C37 C38 C39 117.0(3)
C37 C38 C41 121.2(4)
C39 C38 C41 121.9(4)
C40 C39 C38 119.5(3)
C40 C39 H39 120.2
C38 C39 H39 120.2
N4 C40 C39 123.8(3)
N4 C40 H40 118.1
C39 C40 H40 118.1
C38 C41 H41A 109.5
C38 C41 H41B 109.5
H41A C41 H41B 109.5
C38 C41 H41C 109.5
H41A C41 H41C 109.5
H41B C41 H41C 109.5
C34 N3 C30 109.6(3)
C34 N3 Mg1 126.9(2)
C30 N3 Mg1 122.6(2)
C31 C30 N3 125.1(4)
C30 C31 C32 121.3(4)
C30 C31 H31 119.3
C32 C31 H31 119.3
C35 C32 C33 121.6(5)
C35 C32 C31 123.3(5)
C33 C32 C31 112.5(4)
C34 C33 C32 121.7(4)
C34 C33 H33 119.1
C32 C33 H33 119.1
C33 C34 N3 126.8(4)
C32 C35 H35A 109.5
C32 C35 H35B 109.5
H35A C35 H35B 109.5
C32 C35 H35C 109.5
H35A C35 H35C 109.5
H35B C35 H35C 109.5

loop_
_geom_bond_atom_site_label_1
_geom_bond_atom_site_label_2
_geom_bond_distance
Mg1 N3 1.993(3)
Mg1 N2 2.044(2)
Mg1 N1 2.047(3)
Mg1 N4 2.140(3)
N1 C2 1.326(4)
N1 C6 1.445(4)
N2 C4 1.325(3)
N2 C18 1.440(4)
N4 C40 1.343(4)
N4 C36 1.345(4)
C1 C2 1.522(4)
C1 H1A 0.9800
C1 H1B 0.9800
C1 H1 0.9800
C2 C3 1.401(4)
C3 C4 1.407(4)
C3 H3 0.9500
C4 C5 1.516(4)
C5 H5A 0.9800
C5 H5B 0.9800
C5 H5C 0.9800
C6 C7 1.402(4)
C6 C11 1.407(5)
C7 C8 1.390(5)
C7 C12 1.513(5)
C8 C9 1.373(6)
C8 H8 0.9500
C9 C10 1.373(6)
C9 H9 0.9500
C10 C11 1.389(5)
C10 H10 0.9500
C11 C15 1.520(5)
C12 C14 1.524(5)
C12 C13 1.530(5)
C12 H12 1.0000
C13 H13A 0.9800
C13 H13B 0.9800
C13 H13C 0.9800
C14 H14A 0.9800
C14 H14B 0.9800
C14 H14C 0.9800
C15 C17 1.512(6)
C15 C16 1.515(7)
C15 H15 1.0000
C16 H16A 0.9800
C16 H16B 0.9800
C16 H16C 0.9800
C17 H17A 0.9800
C17 H17B 0.9800
C17 H17C 0.9800
C18 C23 1.405(4)
C18 C19 1.409(4)
C19 C20 1.393(4)
C19 C24 1.522(4)
C20 C21 1.375(5)
C20 H20 0.9500
C21 C22 1.374(5)
C21 H21 0.9500
C22 C23 1.388(4)
C22 H22 0.9500
C23 C27 1.526(5)
C24 C25 1.528(4)
C24 C26 1.533(5)
C24 H24 1.0000
C25 H25A 0.9800
C25 H25B 0.9800
C25 H25C 0.9800
C26 H26A 0.9800
C26 H26B 0.9800
C26 H26C 0.9800
C27 C29 1.517(5)
C27 C28 1.524(5)
C27 H27 1.0000
C28 H28A 0.9800
C28 H28B 0.9800
C28 H28C 0.9800
C29 H29A 0.9800
C29 H29B 0.9800
C29 H29C 0.9800
C36 C37 1.384(5)
C36 H36 0.9500
C37 C38 1.378(5)
C37 H37 0.9500
C38 C39 1.387(5)
C38 C41 1.508(5)
C39 C40 1.376(5)
C39 H39 0.9500
C40 H40 0.9500
C41 H41A 0.9800
C41 H41B 0.9800
C41 H41C 0.9800
N3 C34 1.401(4)
N3 C30 1.418(5)
C30 C31 1.341(5)
C31 C32 1.439(6)
C31 H31 0.9500
C32 C35 1.355(7)
C32 C33 1.426(6)
C33 C34 1.308(5)
C33 H33 0.9500
C35 H35A 0.9800
C35 H35B 0.9800
C35 H35C 0.9800

loop_
_geom_torsion_atom_site_label_1
_geom_torsion_atom_site_label_2
_geom_torsion_atom_site_label_3
_geom_torsion_atom_site_label_4
_geom_torsion
N3 Mg1 N1 C2 -154.2(2)
N2 Mg1 N1 C2 -24.8(2)
N4 Mg1 N1 C2 84.1(2)
N3 Mg1 N1 C6 27.2(3)
N2 Mg1 N1 C6 156.6(2)
N4 Mg1 N1 C6 -94.4(2)
N3 Mg1 N2 C4 157.7(2)
N1 Mg1 N2 C4 23.4(2)
N4 Mg1 N2 C4 -86.1(2)
N3 Mg1 N2 C18 -23.7(2)
N1 Mg1 N2 C18 -158.0(2)
N4 Mg1 N2 C18 92.5(2)
N3 Mg1 N4 C40 173.8(2)
N2 Mg1 N4 C40 47.7(2)
N1 Mg1 N4 C40 -51.5(2)
N3 Mg1 N4 C36 -4.8(3)
N2 Mg1 N4 C36 -130.9(2)
N1 Mg1 N4 C36 129.8(2)
C6 N1 C2 C3 -169.4(3)
Mg1 N1 C2 C3 12.0(4)
C6 N1 C2 C1 8.6(4)
Mg1 N1 C2 C1 -169.9(2)
N1 C2 C3 C4 13.3(5)
C1 C2 C3 C4 -164.9(3)
C18 N2 C4 C3 172.4(3)
Mg1 N2 C4 C3 -9.0(4)
C18 N2 C4 C5 -5.6(4)
Mg1 N2 C4 C5 173.1(2)
C2 C3 C4 N2 -15.1(5)
C2 C3 C4 C5 163.0(3)
C2 N1 C6 C7 -87.7(4)
Mg1 N1 C6 C7 90.9(3)
C2 N1 C6 C11 94.2(4)
Mg1 N1 C6 C11 -87.3(3)
C11 C6 C7 C8 0.5(5)
N1 C6 C7 C8 -177.6(3)
C11 C6 C7 C12 179.4(3)
N1 C6 C7 C12 1.3(5)
C6 C7 C8 C9 -0.6(6)
C12 C7 C8 C9 -179.6(4)
C7 C8 C9 C10 0.6(8)
C8 C9 C10 C11 -0.5(8)
C9 C10 C11 C6 0.4(7)
C9 C10 C11 C15 -177.6(5)
C7 C6 C11 C10 -0.4(5)
N1 C6 C11 C10 177.8(3)
C7 C6 C11 C15 177.6(3)
N1 C6 C11 C15 -4.3(5)
C8 C7 C12 C14 -55.1(5)
C6 C7 C12 C14 126.0(4)
C8 C7 C12 C13 68.9(4)
C6 C7 C12 C13 -110.0(4)
C10 C11 C15 C17 -46.8(6)
C6 C11 C15 C17 135.3(4)
C10 C11 C15 C16 77.0(5)
C6 C11 C15 C16 -100.9(5)
C4 N2 C18 C23 -98.2(3)
Mg1 N2 C18 C23 83.1(3)
C4 N2 C18 C19 85.4(3)
Mg1 N2 C18 C19 -93.2(3)
C23 C18 C19 C20 3.2(4)
N2 C18 C19 C20 179.5(3)
C23 C18 C19 C24 -174.9(3)
N2 C18 C19 C24 1.4(4)
C18 C19 C20 C21 -1.5(4)
C24 C19 C20 C21 176.7(3)
C19 C20 C21 C22 -0.5(5)
C20 C21 C22 C23 0.8(5)
C21 C22 C23 C18 0.9(5)
C21 C22 C23 C27 -178.2(3)
C19 C18 C23 C22 -3.0(4)
N2 C18 C23 C22 -179.3(3)
C19 C18 C23 C27 176.2(3)
N2 C18 C23 C27 -0.1(4)
C20 C19 C24 C25 55.5(4)
C18 C19 C24 C25 -126.5(3)
C20 C19 C24 C26 -68.8(4)
C18 C19 C24 C26 109.3(3)
C22 C23 C27 C29 -92.1(4)
C18 C23 C27 C29 88.7(4)
C22 C23 C27 C28 33.5(5)
C18 C23 C27 C28 -145.6(3)
C40 N4 C36 C37 0.9(5)
Mg1 N4 C36 C37 179.6(3)
N4 C36 C37 C38 -0.5(5)
C36 C37 C38 C39 -0.6(5)
C36 C37 C38 C41 179.5(3)
C37 C38 C39 C40 1.2(5)
C41 C38 C39 C40 -178.9(3)
C36 N4 C40 C39 -0.2(5)
Mg1 N4 C40 C39 -178.9(2)
C38 C39 C40 N4 -0.9(5)
N2 Mg1 N3 C34 -160.3(3)
N1 Mg1 N3 C34 -41.9(4)
N4 Mg1 N3 C34 81.6(3)
N2 Mg1 N3 C30 31.7(3)
N1 Mg1 N3 C30 150.1(3)
N4 Mg1 N3 C30 -86.4(3)
C34 N3 C30 C31 -7.6(5)
Mg1 N3 C30 C31 162.2(3)
N3 C30 C31 C32 -7.5(7)
C30 C31 C32 C35 174.7(6)
C30 C31 C32 C33 13.2(7)
C35 C32 C33 C34 -165.6(6)
C31 C32 C33 C34 -3.8(7)
C32 C33 C34 N3 -13.1(8)
C30 N3 C34 C33 18.2(6)
Mg1 N3 C34 C33 -151.0(4)
